data_7121755
loop_
_publ_author_name
'Li, Jing'
'Lear, Martin J.'
'Hayashi, Yujiro'

_publ_section_title
;
 Autoinductive conversion of \a,\a-diiodonitroalkanes to amides and esters
 catalysed by iodine byproducts under O<sub>2</sub>.
;
_journal_issue 49
_journal_name_full 'Chemical communications (Cambridge, England)'
_journal_page_first 6360
_journal_page_last 6363
_journal_paper_doi 10.1039/c8cc03191f
_journal_volume 54
_journal_year 2018
_chemical_formula_moiety 'C9 H9 I2 N O2'
_chemical_formula_sum 'C9 H9 I2 N O2'
_chemical_formula_weight 416.98
_chemical_name_systematic (3,3-diiodo-3-nitropropyl)benzene
_chemical_properties_physical 'Heat-sensitive, Oxygen-sensitive, Light-sensitive'
_space_group_crystal_system orthorhombic
_space_group_IT_number 61
_space_group_name_Hall '-P 2ac 2ab'
_space_group_name_H-M_alt 'P b c a'
_symmetry_space_group_name_Hall '-P 2ac 2ab'
_symmetry_space_group_name_H-M 'P b c a'
_atom_sites_solution_hydrogens geom
_atom_sites_solution_primary direct
_atom_sites_solution_secondary difmap
_audit_update_record
;
2015-11-16 deposited with the CCDC.
2018-05-24 downloaded from the CCDC.
;
_cell_angle_alpha 90.0000
_cell_angle_beta 90.0000
_cell_angle_gamma 90.0000
_cell_formula_units_Z 8
_cell_length_a 12.0800
_cell_length_b 11.7040
_cell_length_c 16.1820
_cell_measurement_reflns_used 6369
_cell_measurement_temperature 150
_cell_measurement_theta_max 27.50
_cell_measurement_theta_min 3.00
_cell_volume 2287.881
_computing_cell_refinement 'CrystalClear-SM Expert 2.0 r15'
_computing_data_collection 'CrystalClear-SM Expert 2.0 r15 (Rigaku, 2011)'
_computing_data_reduction 'CrystalClear-SM Expert 2.0 r15'
_computing_molecular_graphics 'CrystalStructure 4.2'
_computing_publication_material 'CrystalStructure 4.2 (Rigaku, 2015)'
_computing_structure_refinement 'SHELXL97 (Sheldrick, 2008)'
_computing_structure_solution 'Superflip (Palatinus, et al., 2007)'
_diffrn_ambient_temperature 150
_diffrn_detector_area_resol_mean 13.653
_diffrn_measured_fraction_theta_full 0.999
_diffrn_measured_fraction_theta_max 0.999
_diffrn_measurement_device_type 'Rigaku XtaLAB mini'
_diffrn_measurement_method \w
_diffrn_radiation_type 'Mo K\a'
_diffrn_radiation_wavelength 0.71075
_diffrn_reflns_av_R_equivalents 0.0807
_diffrn_reflns_Laue_measured_fraction_full 0.999
_diffrn_reflns_Laue_measured_fraction_max 0.999
_diffrn_reflns_limit_h_max 15
_diffrn_reflns_limit_h_min -15
_diffrn_reflns_limit_k_max 15
_diffrn_reflns_limit_k_min -15
_diffrn_reflns_limit_l_max 20
_diffrn_reflns_limit_l_min -20
_diffrn_reflns_number 20398
_diffrn_reflns_point_group_measured_fraction_full 0.999
_diffrn_reflns_point_group_measured_fraction_max 0.999
_diffrn_reflns_theta_full 25.242
_diffrn_reflns_theta_max 27.484
_diffrn_reflns_theta_min 3.030
_diffrn_standards_number 0
_exptl_absorpt_coefficient_mu 5.476
_exptl_absorpt_correction_T_max 0.193
_exptl_absorpt_correction_T_min 0.103
_exptl_absorpt_correction_type numerical
_exptl_absorpt_process_details 'NUMABS (Rigaku, 1999)'
_exptl_crystal_colour yellow
_exptl_crystal_density_diffrn 2.421
_exptl_crystal_density_method 'not measured'
_exptl_crystal_description block
_exptl_crystal_F_000 1536.00
_exptl_crystal_preparation 'Magnetic properties'
_exptl_crystal_size_max 0.400
_exptl_crystal_size_mid 0.400
_exptl_crystal_size_min 0.300
_refine_diff_density_max 3.43
_refine_diff_density_min -2.81
_refine_ls_extinction_method none
_refine_ls_goodness_of_fit_ref 1.193
_refine_ls_hydrogen_treatment constr
_refine_ls_number_parameters 127
_refine_ls_number_reflns 2620
_refine_ls_number_restraints 0
_refine_ls_R_factor_all 0.0743
_refine_ls_R_factor_gt 0.0716
_refine_ls_shift/su_max 0.001
_refine_ls_structure_factor_coef Fsqd
_refine_ls_weighting_details 'w = 1/[\s^2^(Fo^2^)+(0.0820P)^2^+55.3747P] where P=(Fo^2^+2Fc^2^)/3'
_refine_ls_weighting_scheme calc
_refine_ls_wR_factor_gt 0.2076
_refine_ls_wR_factor_ref 0.2096
_reflns_Friedel_coverage 0.000
_reflns_number_gt 2496
_reflns_number_total 2620
_reflns_threshold_expression F^2^>2.0\s(F^2^)
_cod_data_source_file c8cc03191f3.cif
_cod_data_source_block 01
_cod_depositor_comments 'Adding full bibliography for 7121755.cif.'
_cod_original_cell_volume 2287.8811
_cod_database_code 7121755
_shelxl_version_number 2013-4

loop_
_space_group_symop_id
_space_group_symop_operation_xyz
1 +X,+Y,+Z
2 1/2+X,1/2-Y,-Z
3 -X,1/2+Y,1/2-Z
4 1/2-X,-Y,1/2+Z
5 -X,-Y,-Z
6 -1/2-X,-1/2+Y,+Z
7 +X,-1/2-Y,-1/2+Z
8 -1/2+X,+Y,-1/2-Z

loop_
_atom_site_label
_atom_site_type_symbol
_atom_site_fract_x
_atom_site_fract_y
_atom_site_fract_z
_atom_site_U_iso_or_equiv
_atom_site_adp_type
_atom_site_occupancy
_atom_site_site_symmetry_order
_atom_site_calc_flag
_atom_site_refinement_flags_posn
_atom_site_refinement_flags_adp
I1 I -0.05195(7) 1.16338(7) 0.13541(5) 0.0311(3) Uani 1 1 d . .
I2 I 0.17729(8) 1.09930(8) 0.26361(6) 0.0408(3) Uani 1 1 d . .
O7 O -0.0352(10) 0.9763(10) 0.3179(6) 0.052(3) Uani 1 1 d . .
O8 O -0.0882(9) 0.8909(10) 0.2095(8) 0.055(3) Uani 1 1 d . .
N3 N -0.0307(9) 0.9582(9) 0.2457(7) 0.033(2) Uani 1 1 d . .
C6 C 0.0486(10) 1.0264(10) 0.1891(8) 0.029(2) Uani 1 1 d . .
C12 C 0.1920(9) 0.7723(10) 0.0811(7) 0.028(2) Uani 1 1 d . .
C13 C 0.0936(10) 0.9522(10) 0.1211(7) 0.028(2) Uani 1 1 d . .
H13A H 0.1407 0.9995 0.0845 0.033 Uiso 1 1 calc R U
H13B H 0.0309 0.9233 0.0876 0.033 Uiso 1 1 calc R U
C14 C 0.1208(11) 0.6827(11) 0.0630(10) 0.043(3) Uani 1 1 d . .
H14 H 0.0585 0.6677 0.0971 0.051 Uiso 1 1 calc R U
C15 C 0.1427(14) 0.6131(12) -0.0079(11) 0.047(4) Uani 1 1 d . .
H15 H 0.0932 0.5537 -0.0231 0.057 Uiso 1 1 calc R U
C16 C 0.2356(15) 0.6333(13) -0.0530(9) 0.051(4) Uani 1 1 d . .
H16 H 0.2515 0.5865 -0.0995 0.061 Uiso 1 1 calc R U
C17 C 0.3065(12) 0.7200(13) -0.0327(9) 0.042(3) Uani 1 1 d . .
H17 H 0.3712 0.7325 -0.0648 0.050 Uiso 1 1 calc R U
C18 C 0.2842(11) 0.7897(10) 0.0347(8) 0.033(3) Uani 1 1 d . .
H18 H 0.3337 0.8499 0.0484 0.039 Uiso 1 1 calc R U
C19 C 0.1619(14) 0.8498(13) 0.1520(8) 0.044(4) Uani 1 1 d . .
H19A H 0.2302 0.8776 0.1791 0.053 Uiso 1 1 calc R U
H19B H 0.1185 0.8065 0.1934 0.053 Uiso 1 1 calc R U

loop_
_atom_site_aniso_label
_atom_site_aniso_U_11
_atom_site_aniso_U_22
_atom_site_aniso_U_33
_atom_site_aniso_U_23
_atom_site_aniso_U_13
_atom_site_aniso_U_12
I1 0.0337(5) 0.0280(4) 0.0316(4) 0.0017(3) -0.0029(3) 0.0096(3)
I2 0.0401(5) 0.0399(5) 0.0425(5) 0.0006(4) -0.0068(4) -0.0048(4)
O7 0.062(7) 0.057(7) 0.036(5) -0.004(5) 0.008(5) -0.013(6)
O8 0.044(6) 0.053(7) 0.070(7) -0.017(6) 0.007(6) -0.019(5)
N3 0.040(6) 0.027(5) 0.032(5) 0.000(4) 0.001(4) 0.008(5)
C6 0.029(6) 0.027(6) 0.032(6) 0.001(5) -0.007(5) 0.012(5)
C12 0.027(5) 0.032(6) 0.025(5) 0.001(4) 0.002(4) 0.018(4)
C13 0.031(6) 0.028(6) 0.024(5) 0.001(4) 0.000(4) 0.007(5)
C14 0.031(6) 0.026(6) 0.072(10) 0.015(6) 0.003(6) 0.009(5)
C15 0.054(9) 0.025(6) 0.063(9) -0.007(6) -0.012(8) 0.005(6)
C16 0.071(11) 0.039(7) 0.042(8) -0.013(6) -0.014(7) 0.019(8)
C17 0.040(7) 0.042(8) 0.044(7) 0.000(6) 0.012(6) 0.013(6)
C18 0.035(6) 0.020(5) 0.042(7) -0.002(5) 0.005(5) -0.001(5)
C19 0.056(9) 0.047(8) 0.029(6) 0.005(6) 0.003(6) 0.026(7)

loop_
_atom_type_symbol
_atom_type_description
_atom_type_scat_dispersion_real
_atom_type_scat_dispersion_imag
_atom_type_scat_source
C C 0.0033 0.0016
;
International Tables for Crystallography
(Vol. C, Tables 4.2.6.8 and 6.1.1.4)
;
H H 0.0000 0.0000
;
International Tables for Crystallography
(Vol. C, Table 6.1.1.4)
;
I I -0.4742 1.8119
;
International Tables for Crystallography
(Vol. C, Tables 4.2.6.8 and 6.1.1.4)
;
N N 0.0061 0.0033
;
International Tables for Crystallography
(Vol. C, Tables 4.2.6.8 and 6.1.1.4)
;
O O 0.0106 0.0060
;
International Tables for Crystallography
(Vol. C, Tables 4.2.6.8 and 6.1.1.4)
;

loop_
_geom_angle_atom_site_label_1
_geom_angle_atom_site_label_2
_geom_angle_atom_site_label_3
_geom_angle
O7 N3 O8 124.7(13)
O7 N3 C6 121.2(11)
O8 N3 C6 114.0(11)
C13 C6 N3 111.0(10)
C13 C6 I2 112.3(8)
N3 C6 I2 108.7(8)
C13 C6 I1 109.5(8)
N3 C6 I1 105.6(7)
I2 C6 I1 109.5(5)
C18 C12 C14 120.3(12)
C18 C12 C19 121.9(13)
C14 C12 C19 117.8(12)
C6 C13 C19 114.0(10)
C6 C13 H13A 108.8
C19 C13 H13A 108.8
C6 C13 H13B 108.8
C19 C13 H13B 108.8
H13A C13 H13B 107.7
C12 C14 C15 119.0(13)
C12 C14 H14 120.5
C15 C14 H14 120.5
C16 C15 C14 118.9(14)
C16 C15 H15 120.5
C14 C15 H15 120.5
C15 C16 C17 121.2(14)
C15 C16 H16 119.4
C17 C16 H16 119.4
C16 C17 C18 120.2(14)
C16 C17 H17 119.9
C18 C17 H17 119.9
C12 C18 C17 120.3(12)
C12 C18 H18 119.9
C17 C18 H18 119.9
C12 C19 C13 110.5(10)
C12 C19 H19A 109.5
C13 C19 H19A 109.5
C12 C19 H19B 109.5
C13 C19 H19B 109.5
H19A C19 H19B 108.1

loop_
_geom_bond_atom_site_label_1
_geom_bond_atom_site_label_2
_geom_bond_distance
I1 C6 2.191(11)
I2 C6 2.145(12)
O7 N3 1.188(15)
O8 N3 1.202(15)
N3 C6 1.547(17)
C6 C13 1.503(16)
C12 C18 1.359(17)
C12 C14 1.387(19)
C12 C19 1.507(17)
C13 C19 1.539(17)
C13 H13A 0.9900
C13 H13B 0.9900
C14 C15 1.43(2)
C14 H14 0.9500
C15 C16 1.36(3)
C15 H15 0.9500
C16 C17 1.37(2)
C16 H16 0.9500
C17 C18 1.389(18)
C17 H17 0.9500
C18 H18 0.9500
C19 H19A 0.9900
C19 H19B 0.9900

loop_
_geom_torsion_atom_site_label_1
_geom_torsion_atom_site_label_2
_geom_torsion_atom_site_label_3
_geom_torsion_atom_site_label_4
_geom_torsion
O7 N3 C6 C13 144.9(12)
O8 N3 C6 C13 -38.0(14)
O7 N3 C6 I2 20.9(14)
O8 N3 C6 I2 -162.0(10)
O7 N3 C6 I1 -96.5(12)
O8 N3 C6 I1 80.6(11)
N3 C6 C13 C19 -61.4(14)
I2 C6 C13 C19 60.5(13)
I1 C6 C13 C19 -177.6(10)
C18 C12 C14 C15 -3.5(18)
C19 C12 C14 C15 175.2(11)
C12 C14 C15 C16 3(2)
C14 C15 C16 C17 -1(2)
C15 C16 C17 C18 0(2)
C14 C12 C18 C17 1.8(18)
C19 C12 C18 C17 -176.8(12)
C16 C17 C18 C12 0(2)
C18 C12 C19 C13 87.0(16)
C14 C12 C19 C13 -91.7(15)
C6 C13 C19 C12 173.1(12)
